data_2010418
loop_
_publ_author_name
'Seetharaman, J.'
'Rajan, S.S.'

_publ_section_title 1-(Phenylsulfonyl)-2-[1-(phenylsulfonyl)-2-(3,4,5-trimethoxyphenyl)ethyl]indole
_journal_issue 1
_journal_name_full 'Acta Crystallographica Section C'
_journal_page_first 78
_journal_page_last 80
_journal_paper_doi 10.1107/S0108270194007912
_journal_volume 51
_journal_year 1995
_chemical_formula_moiety 'C31 H29 N1 O7 S2'
_chemical_formula_sum 'C31 H29 N O7 S2'
_chemical_formula_weight 591.69
_space_group_IT_number 14
_symmetry_cell_setting monoclinic
_symmetry_space_group_name_Hall '-P 2ybc'
_symmetry_space_group_name_H-M 'P 1 21/c 1'
_atom_type_scat_source 'SHELX76 (Sheldrick, 1976)'
_cell_angle_alpha 90.
_cell_angle_beta 114.320(10)
_cell_angle_gamma 90.
_cell_formula_units_Z 4
_cell_length_a 11.844(2)
_cell_length_b 24.508(4)
_cell_length_c 11.021(3)
_cell_measurement_reflns_used 20
_cell_measurement_temperature 293
_cell_measurement_theta_max 30
_cell_measurement_theta_min 20
_cell_volume 2915.2(11)
_diffrn_measurement_device 'Enraf-Nonius CAD-4'
_diffrn_measurement_method \w/2\q
_diffrn_radiation_type CuK\a
_diffrn_radiation_wavelength 1.5418
_diffrn_reflns_av_R_equivalents 0.017
_diffrn_reflns_limit_h_max 14
_diffrn_reflns_limit_h_min -14
_diffrn_reflns_limit_k_max 29
_diffrn_reflns_limit_k_min 0
_diffrn_reflns_limit_l_max 13
_diffrn_reflns_limit_l_min 0
_diffrn_reflns_number 5111
_diffrn_reflns_theta_max 70
_diffrn_standards_decay_% <2
_diffrn_standards_interval_count 100
_diffrn_standards_number 3
_exptl_absorpt_coefficient_mu 2.02
_exptl_absorpt_correction_T_max 0.94
_exptl_absorpt_correction_T_min 0.67
_exptl_absorpt_correction_type empirical
_exptl_crystal_colour 'pale yellow'
_exptl_crystal_density_diffrn 1.344
_exptl_crystal_description rectangular
_exptl_crystal_size_max 0.37
_exptl_crystal_size_mid 0.32
_exptl_crystal_size_min 0.21
_refine_diff_density_max 0.534
_refine_diff_density_min -0.451
_refine_ls_extinction_method none
_refine_ls_goodness_of_fit_obs 1.82
_refine_ls_hydrogen_treatment refall
_refine_ls_number_parameters 478
_refine_ls_number_reflns 3418
_refine_ls_R_factor_obs 0.056
_refine_ls_shift/esd_max 0.051
_refine_ls_structure_factor_coef F
_refine_ls_weighting_details 'w = 1/[\s^2^(F)  + 0.00685F^2^]'
_refine_ls_weighting_scheme calc
_refine_ls_wR_factor_obs 0.068
_reflns_number_observed 3418
_reflns_number_total 4810
_reflns_observed_criterion I>3\s(I)
_cod_data_source_file vj1002.cif
_cod_data_source_block vj1002_structure_1_of_1
_cod_depositor_comments
;
The following automatic conversions were performed:

'_refine_ls_weighting_scheme' value '1/[\s^2^(F) + 0.00685F^2^]' was
changed to 'calc'. New tag '_refine_ls_weighting_details' was
created. The value of the new tag was set to 'w = 1/[\s^2^(F) +
0.00685F^2^]'.

Automatic conversion script
Id: cif_fix_values 3143 2015-03-26 13:38:13Z robertas 
;
_cod_original_sg_symbol_H-M 'P 21/c'
_cod_original_formula_sum 'C31 H29 N1 O7 S2'
_cod_database_code 2010418

loop_
_symmetry_equiv_pos_as_xyz
x,y,z
x,1/2-y,1/2+z
-x,-y,-z
-x,1/2+y,1/2-z

loop_
_atom_site_label
_atom_site_fract_x
_atom_site_fract_y
_atom_site_fract_z
_atom_site_U_iso_or_equiv
N1 .6322(2) .65110(10) .4044(3) .04970(10)
C2 .6237(3) .60380(10) .4786(3) .0473(2)
C3 .6119(3) .55940(10) .4027(4) .0579(2)
C4 .6071(4) .5462(2) .1668(4) .0747(3)
C5 .6113(5) .5746(2) .0614(4) .0874(3)
C6 .6236(4) .6303(2) .0657(4) .0809(3)
C7 .6328(4) .6606(2) .1745(4) .0648(2)
C8 .6280(3) .63210(10) .2817(3) .0500(2)
C9 .6156(3) .57530(10) .2791(3) .0558(2)
S1 .71180(10) .70780(10) .47130(10) .06290(10)
O1 .6612(3) .74980(10) .3743(3) .0876(2)
O2 .7124(3) .71370(10) .5994(3) .0727(2)
C1a .8616(4) .6933(2) .4881(4) .0715(2)
C2a .9104(5) .7193(3) .4090(5) .0779(4)
C3a 1.0295(7) .7065(4) .4267(8) .0889(6)
C4a 1.0991(5) .6698(5) .5211(8) .0915(5)
C5a 1.0507(5) .6445(3) .5985(7) .0928(3)
C6a .9310(4) .6562(2) .5830(6) .0884(7)
C1' .6070(3) .60670(10) .6060(3) .0533(2)
S2 .44220(10) .61210(10) .57020(10) .06200(10)
O3 .3781(2) .56620(10) .4902(3) .0800(2)
O4 .4352(3) .62120(10) .6951(3) .0947(2)
C1c .3905(3) .67120(10) .4734(4) .0562(2)
C2c .3278(4) .6663(2) .3357(4) .0799(3)
C3c .2864(5) .7142(3) .2624(6) .0750(4)
C4c .3107(6) .7643(3) .3259(8) .0811(5)
C5c .3711(5) .7679(2) .4578(7) .0948(4)
C6c .4123(4) .7210(2) .5350(5) .0726(3)
C2' .6560(3) .5560(2) .6955(4) .0636(2)
C1b .7962(4) .5591(2) .7667(4) .0636(2)
C2b .8692(4) .5267(2) .7268(5) .0776(3)
C3b .9966(4) .5315(3) .7881(6) .0691(4)
C4b 1.0508(4) .5688(3) .8915(6) .0954(4)
C5b .9765(4) .5995(3) .9351(5) .0978(4)
C6b .8496(4) .5952(2) .8712(4) .0770(3)
O5 1.0778(4) .5016(2) .7556(2) .0813(4)
O6 1.1807(5) .5839(3) .9357(6) .0869(5)
O7 1.0362(4) .6337(2) 1.0390(5) .0691(9)
C12 .9637(7) .6582(3) 1.1001(6) .0959(4)
C13 1.0310(7) .4588(4) .6655(9) .0880(5)
C14 1.2314(11) .5517(4) 1.0297(9) .0863(7)
H3 .604(3) .523(2) .429(4) .059(11)
H4 .603(5) .508(2) .181(5) .128(19)
H5 .599(5) .553(2) -.025(5) .105(19)
H6 .624(5) .651(2) -.013(5) .093(16)
H7 .644(3) .700(2) .178(3) .073(11)
H2a .851(5) .747(2) .343(5) .132(15)
H3a 1.066(7) .724(3) .407(7) .17(3)
H4a 1.194(2) .665(3) .542(2) .21(3)
H5a 1.106(2) .616(4) .669(3) .20(3)
H6a .898(4) .642(2) .633(5) .133(6)
H1' .640(3) .6380(10) .658(3) .043(9)
H2'a .617(2) .558(2) .762(3) .087(8)
H2'b .630(2) .5220(10) .637(3) .076(7)
H2c .313(5) .629(2) .295(5) .096(16)
H3c .237(6) .707(3) .158(6) .12(2)
H4c .283(7) .790(3) .277(6) .15(3)
H5c .375(5) .806(3) .500(5) .13(2)
H6c .464(4) .720(2) .639(4) .085(12)
H2b .831(4) .501(2) .649(4) .091(14)
H6b .797(4) .614(3) .893(4) .101(15)
H12a 1.021(7) .675(3) 1.163(7) .16(3)
H12b .912(6) .624(3) 1.135(6) .17(2)
H12c .884(6) .679(3) 1.036(6) .16(2)
H13a 1.106(6) .445(3) .659(7) .19(3)
H13b .969(7) .470(3) .572(7) .15(3)
H13c .975(7) .429(3) .694(7) .23(3)
H14a 1.298(9) .566(4) 1.006(9) .29(4)
H14b 1.199(8) .516(3) .976(8) .15(3)
H14c 1.208(8) .563(4) 1.098(8) .14(3)

loop_
_geom_angle_atom_site_label_1
_geom_angle_atom_site_label_2
_geom_angle_atom_site_label_3
_geom_angle
_geom_angle_publ_flag
C8 N1 S1 119.2(2) yes
C2 N1 S1 125.1(2) yes
C2 N1 C8 107.1(2) yes
N1 C2 C1' 124.0(2) yes
N1 C2 C3 108.1(3) yes
C3 C2 C1' 127.0(2) no
C2 C3 C9 109.6(2) no
C5 C4 C9 118.5(4) no
C4 C5 C6 121.0(4) no
C5 C6 C7 122.4(4) no
C6 C7 C8 116.9(4) no
N1 C8 C7 130.5(3) yes
C7 C8 C9 121.5(3) no
N1 C8 C9 108.0(3) yes
C4 C9 C8 119.7(3) no
C3 C9 C8 107.1(3) no
C3 C9 C4 133.1(3) yes
N1 S1 C1a 104.0(2) yes
N1 S1 O2 107.1(2) yes
N1 S1 O1 106.4(2) yes
O2 S1 C1a 109.1(2) yes
O1 S1 C1a 108.8(2) yes
O1 S1 O2 120.1(2) yes
S1 C1a C6a 118.6(4) yes
S1 C1a C2a 120.7(4) yes
C2a C1a C6a 120.8(5) no
C1a C2a C3a 118.3(6) no
C2a C3a C4a 121.3(8) no
C3a C4a C5a 120.1(7) no
C4a C5a C6a 120.2(7) no
C1a C6a C5a 119.4(5) no
C2 C1' C2' 113.6(3) no
C2 C1' S2 110.0(2) yes
S2 C1' C2' 106.4(3) yes
C1' S2 C1c 105.40(10) yes
C1' S2 O4 106.4(2) yes
C1' S2 O3 108.80(10) yes
O4 S2 C1c 108.20(10) yes
O3 S2 C1c 108.0(2) yes
O3 S2 O4 119.1(2) yes
S2 C1c C3c 150.5(2) no
S2 C1c C2c 119.2(3) yes
C2c C1c C6c 121.6(4) no
C1c C2c C3c 117.4(4) no
C2c C3c C4c 120.2(6) no
C3c C4c C5c 121.1(7) no
C4c C5c C6c 120.5(6) no
C1c C6c C5c 119.1(5) no
C1' C2' C1b 109.5(4) no
C2' C1b C6b 119.4(4) no
C2' C1b C2b 120.3(4) no
C2b C1b C6b 120.3(5) no
C1b C2b C3b 120.0(5) no
C2b C3b C4b 119.9(5) no
C3b C4b C5b 119.7(5) no
C4b C5b C6b 119.8(5) no
C1b C6b C5b 120.3(5) no
C2b C3b O5 124.8(5) yes
C4b C3b O5 115.4(5) no
C3b C4b O6 120.5(6) no
C2b C4b O6 148.8(5) no
C5b C4b O6 118.7(6) yes
C4b C5b O7 116.3(5) yes
C6b C5b O7 123.9(5) yes
C5b O7 C12 116.9(5) yes

loop_
_geom_bond_atom_site_label_1
_geom_bond_atom_site_label_2
_geom_bond_site_symmetry_1
_geom_bond_site_symmetry_2
_geom_bond_distance
_geom_bond_publ_flag
N1 C2 . . 1.446(4) yes
N1 C8 . . 1.412(5) yes
N1 S1 . . 1.671(2) yes
C2 C3 . . 1.344(4) no
C2 C1' . . 1.498(5) no
C3 C9 . . 1.435(6) no
C4 C5 . . 1.372(7) no
C4 C9 . . 1.396(6) no
C5 C6 . . 1.372(7) no
C6 C7 . . 1.376(7) no
C7 C8 . . 1.394(6) no
C8 C9 . . 1.399(3) no
S1 O1 . . 1.426(3) yes
S1 O2 . . 1.416(4) yes
S1 C1a . . 1.743(5) yes
C1a C2a . . 1.384(9) no
C1a C6a . . 1.374(6) no
C2a C3a . . 1.378(11) no
C3a C4a . . 1.365(12) no
C4a C5a . . 1.358(13) no
C5a C6a . . 1.386(8) no
C1' S2 . . 1.830(4) yes
C1' C2' . . 1.543(5) no
S2 O3 . . 1.438(2) yes
S2 O4 . . 1.430(4) yes
S2 C1c . . 1.753(3) yes
C1c C2c . . 1.393(5) no
C1c C6c . . 1.368(6) no
C2c C3c . . 1.395(8) no
C3c C4c . . 1.384(10) no
C4c C5c . . 1.333(10) no
C5c C6c . . 1.393(7) no
C2' C1b . . 1.518(5) no
C1b C2b . . 1.373(8) no
C1b C6b . . 1.382(6) no
C2b C3b . . 1.381(6) no
C3b C4b . . 1.394(9) no
C3b O5 . . 1.369(9) yes
C4b C5b . . 1.385(9) no
C4b O6 . . 1.457(7) yes
C5b C6b . . 1.376(6) no
C5b O7 . . 1.359(7) yes
O5 C13 . . 1.393(10) yes
O6 C14 . . 1.243(11) yes
O7 C12 . . 1.424(10) yes
C3 H3 . . 0.96(4) no
C4 H4 . . 1.00(6) no
C5 H5 . . 1.04(6) no
C6 H6 . . 1.01(6) no
C7 H7 . . 0.98(4) no
C2a H2a . . 1.03(4) no
C3a H3a . . 0.71(9) no
C4a H4a . . 1.05(7) no
C5a H5a . . 1.05(3) no
C6a H6a . . 0.87(6) no
C1' H1' . . 0.94(3) no
C2' H2'a . . 1.01(4) no
C2' H2'b . . 1.03(3) no
C2c H2c . . 1.00(5) no
C3c H3c . . 1.07(6) no
C4c H4c . . 0.81(7) no
C5c H5c . . 1.03(6) no
C6c H6c . . 1.06(4) no
C2b H2c . . 1.00(4) no
C6b H6b . . 0.89(5) no
C12 H12a . . 0.85(6) no
C12 H12b . . 1.19(7) no
C12 H12c . . 1.05(6) no
C13 H13a . . 0.97(8) no
C13 H13b . . 1.03(7) no
C13 H13c . . 1.11(9) no
C14 H14a . . 1.00(12) no
C14 H14b . . 1.034(8) no
C14 H14c . . 0.95(10) no
